data_7009721
loop_
_publ_author_name
'Hartshorn, Richard M.'
'Telfer, Shane G.'

_publ_section_title
;
 The photodecarboxylation of [N,N-bis(2-pyridylmethyl)amino
 acidato]phenanthrolinecobalt(III) complexes: -- formation and
 decomposition of metallacyclic species&#x200A;&#x2020;
;
_journal_issue 16
_journal_name_full 'Journal of the Chemical Society, Dalton Transactions'
_journal_page_first 2801
_journal_paper_doi 10.1039/b003095n
_journal_year 2000
_chemical_formula_sum 'C25 H22 Cl2 Co N5 O9'
_chemical_formula_weight 666.31
_chemical_name_systematic
; 
 ? 
;
_space_group_IT_number 29
_symmetry_cell_setting orthorhombic
_symmetry_space_group_name_Hall 'P 2c -2ac'
_symmetry_space_group_name_H-M 'P c a 21'
_atom_sites_solution_hydrogens geom
_atom_sites_solution_primary direct
_atom_sites_solution_secondary difmap
_audit_creation_method SHELXL-97
_cell_angle_alpha 90.00
_cell_angle_beta 90.00
_cell_angle_gamma 90.00
_cell_formula_units_Z 8
_cell_length_a 18.158(5)
_cell_length_b 8.978(2)
_cell_length_c 34.173(9)
_cell_measurement_reflns_used -
_cell_measurement_temperature 159(2)
_cell_measurement_theta_max -
_cell_measurement_theta_min -
_cell_volume 5571(2)
_computing_cell_refinement 'Bruker SMART'
_computing_data_collection 'Bruker SMART'
_computing_data_reduction 'Bruker SHELXTL'
_computing_molecular_graphics 'Bruker SHELXTL'
_computing_publication_material 'Bruker SHELXTL'
_computing_structure_refinement 'SHELXL-97 (Sheldrick, 1997)'
_computing_structure_solution 'SHELXS-97 (Sheldrick, 1990)'
_diffrn_ambient_temperature 159(2)
_diffrn_measured_fraction_theta_full 0.956
_diffrn_measured_fraction_theta_max 0.956
_diffrn_measurement_device_type 'CCD area detector'
_diffrn_measurement_method 'phi and omega scans'
_diffrn_radiation_monochromator graphite
_diffrn_radiation_source 'fine-focus sealed tube'
_diffrn_radiation_type MoK\a
_diffrn_radiation_wavelength 0.71073
_diffrn_reflns_av_R_equivalents 0.0489
_diffrn_reflns_av_sigmaI/netI 0.0717
_diffrn_reflns_limit_h_max 23
_diffrn_reflns_limit_h_min -23
_diffrn_reflns_limit_k_max 11
_diffrn_reflns_limit_k_min -4
_diffrn_reflns_limit_l_max 42
_diffrn_reflns_limit_l_min -44
_diffrn_reflns_number 42616
_diffrn_reflns_theta_full 27.65
_diffrn_reflns_theta_max 27.65
_diffrn_reflns_theta_min 2.24
_exptl_absorpt_coefficient_mu 0.870
_exptl_absorpt_correction_type none
_exptl_absorpt_process_details SADABS
_exptl_crystal_colour psychedelic
_exptl_crystal_density_diffrn 1.589
_exptl_crystal_density_method 'not measured'
_exptl_crystal_description block
_exptl_crystal_F_000 2720
_exptl_crystal_size_max .1
_exptl_crystal_size_mid .3
_exptl_crystal_size_min .65
_refine_diff_density_max 0.751
_refine_diff_density_min -0.447
_refine_diff_density_rms 0.061
_refine_ls_abs_structure_details 'Flack H D (1983), Acta Cryst. A39, 876-881'
_refine_ls_abs_structure_Flack 0.326(17)
_refine_ls_extinction_method none
_refine_ls_goodness_of_fit_ref 0.882
_refine_ls_hydrogen_treatment mixed
_refine_ls_matrix_type full
_refine_ls_number_parameters 773
_refine_ls_number_reflns 11940
_refine_ls_number_restraints 1
_refine_ls_restrained_S_all 0.882
_refine_ls_R_factor_all 0.0763
_refine_ls_R_factor_gt 0.0431
_refine_ls_shift/su_max 0.001
_refine_ls_shift/su_mean 0.000
_refine_ls_structure_factor_coef Fsqd
_refine_ls_weighting_details 'calc w=1/[\s^2^(Fo^2^)+(0.0617P)^2^+0.0000P] where P=(Fo^2^+2Fc^2^)/3'
_refine_ls_weighting_scheme calc
_refine_ls_wR_factor_gt 0.1006
_refine_ls_wR_factor_ref 0.1077
_reflns_number_gt 7354
_reflns_number_total 11940
_reflns_threshold_expression >2sigma(I)
_cod_data_source_file b003095n.txt
_cod_data_source_block stmetf
_cod_depositor_comments
;
The following automatic conversions were performed:
'_symmetry_cell_setting' value 'Orthorhombic' changed to 'orthorhombic'
according to '/home/saulius/struct/CIF-dictionaries/cif_core.dic'
dictionary named 'cif_core.dic' version 2.4.1 from 2010-06-29.

Automatic conversion script
Id: cif_fix_enum 1527 2010-12-29 10:47:43Z saulius 
;
_cod_original_sg_symbol_H-M Pbcm
_cod_database_code 7009721

loop_
_symmetry_equiv_pos_as_xyz
'x, y, z'
'-x, -y, z+1/2'
'x+1/2, -y, z'
'-x+1/2, y, z+1/2'

loop_
_atom_site_label
_atom_site_type_symbol
_atom_site_fract_x
_atom_site_fract_y
_atom_site_fract_z
_atom_site_U_iso_or_equiv
_atom_site_adp_type
_atom_site_occupancy
_atom_site_symmetry_multiplicity
_atom_site_calc_flag
_atom_site_refinement_flags
_atom_site_disorder_assembly
_atom_site_disorder_group
Co1 Co 0.11436(3) 0.25045(6) 0.456341(19) 0.03412(14) Uani 1 1 d . . .
N1 N 0.0401(2) 0.2613(4) 0.49825(12) 0.0402(10) Uani 1 1 d . . .
C1 C -0.0295(3) 0.2130(5) 0.49748(16) 0.0464(13) Uani 1 1 d . . .
H1A H -0.0476 0.1646 0.4747 0.056 Uiso 1 1 calc R . .
N1' N 0.2875(2) 0.2479(4) 0.21377(11) 0.0368(9) Uani 1 1 d . . .
C1' C 0.2175(3) 0.2933(6) 0.21544(18) 0.0486(13) Uani 1 1 d . . .
H1'A H 0.2000 0.3359 0.2391 0.058 Uiso 1 1 calc R . .
C2 C -0.0760(4) 0.2324(7) 0.5296(2) 0.0610(18) Uani 1 1 d . . .
H2A H -0.1258 0.2007 0.5278 0.073 Uiso 1 1 calc R . .
Co2 Co 0.36343(3) 0.25472(6) 0.254251(18) 0.03298(14) Uani 1 1 d . . .
C2' C 0.1694(3) 0.2813(7) 0.1844(2) 0.0569(16) Uani 1 1 d . . .
H2'A H 0.1208 0.3200 0.1861 0.068 Uiso 1 1 calc R . .
C3 C -0.0510(4) 0.2967(7) 0.5639(2) 0.0598(18) Uani 1 1 d . . .
H3A H -0.0827 0.3061 0.5859 0.072 Uiso 1 1 calc R . .
C3' C 0.1934(4) 0.2121(7) 0.1510(2) 0.0578(17) Uani 1 1 d . . .
H3'A H 0.1598 0.1976 0.1301 0.069 Uiso 1 1 calc R . .
C4 C 0.0219(3) 0.3478(5) 0.56558(16) 0.0485(14) Uani 1 1 d . . .
C4' C 0.2650(3) 0.1628(5) 0.14700(15) 0.0471(13) Uani 1 1 d . . .
C5 C 0.0542(4) 0.4187(6) 0.59807(18) 0.0616(16) Uani 1 1 d . . .
H5A H 0.0247 0.4373 0.6205 0.074 Uiso 1 1 calc R . .
C5' C 0.2955(4) 0.0875(6) 0.11260(16) 0.0615(17) Uani 1 1 d . . .
H5'A H 0.2652 0.0715 0.0903 0.074 Uiso 1 1 calc R . .
C6 C 0.1259(5) 0.4615(8) 0.5986(2) 0.072(2) Uani 1 1 d . . .
H6A H 0.1456 0.5060 0.6215 0.086 Uiso 1 1 calc R . .
C6' C 0.3674(4) 0.0399(7) 0.1123(2) 0.0540(17) Uani 1 1 d . . .
H6'A H 0.3858 -0.0126 0.0902 0.065 Uiso 1 1 calc R . .
C7 C 0.1733(3) 0.4402(6) 0.56438(15) 0.0479(14) Uani 1 1 d . . .
C7' C 0.4148(3) 0.0688(5) 0.14489(14) 0.0433(13) Uani 1 1 d . . .
C8 C 0.2473(5) 0.4764(6) 0.5628(2) 0.054(2) Uani 1 1 d . . .
H8A H 0.2703 0.5237 0.5845 0.064 Uiso 1 1 calc R . .
C8' C 0.4909(5) 0.0318(7) 0.1453(2) 0.0502(17) Uani 1 1 d . . .
H8'A H 0.5130 -0.0128 0.1230 0.060 Uiso 1 1 calc R . .
C9 C 0.2869(3) 0.4438(6) 0.53008(16) 0.0481(13) Uani 1 1 d . . .
H9A H 0.3380 0.4658 0.5289 0.058 Uiso 1 1 calc R . .
C9' C 0.5324(3) 0.0605(5) 0.17791(15) 0.0453(13) Uani 1 1 d . . .
H9'A H 0.5831 0.0348 0.1787 0.054 Uiso 1 1 calc R . .
N10 N 0.1812(2) 0.3415(4) 0.49809(11) 0.0332(9) Uani 1 1 d . . .
C10 C 0.2507(3) 0.3762(4) 0.49738(14) 0.0379(11) Uani 1 1 d . . .
H10A H 0.2784 0.3559 0.4744 0.046 Uiso 1 1 calc R . .
N10' N 0.4271(2) 0.1655(4) 0.21107(11) 0.0339(9) Uani 1 1 d . . .
C10' C 0.4981(3) 0.1290(5) 0.21030(15) 0.0386(11) Uani 1 1 d . . .
H10B H 0.5272 0.1503 0.2327 0.046 Uiso 1 1 calc R . .
C11 C 0.1418(3) 0.3706(5) 0.53179(14) 0.0350(11) Uani 1 1 d . . .
C11' C 0.3860(3) 0.1379(5) 0.17798(14) 0.0383(12) Uani 1 1 d . . .
C12 C 0.0663(3) 0.3250(5) 0.53148(14) 0.0405(12) Uani 1 1 d . . .
C12' C 0.3106(3) 0.1827(5) 0.17887(14) 0.0373(11) Uani 1 1 d . . .
N13 N 0.1536(2) 0.2101(4) 0.40595(12) 0.0378(10) Uani 1 1 d . . .
C13 C 0.0789(3) 0.1651(6) 0.40827(17) 0.0434(13) Uani 1 1 d . . .
H13A H 0.059(2) 0.046(6) 0.4081(14) 0.047(13) Uiso 1 1 d . . .
H13B H 0.051(3) 0.214(6) 0.3967(16) 0.038(17) Uiso 1 1 d . . .
N13' N 0.4055(2) 0.2911(4) 0.30445(12) 0.0354(9) Uani 1 1 d . . .
C13' C 0.3306(3) 0.3361(6) 0.30323(16) 0.0422(13) Uani 1 1 d . . .
H13C H 0.321(2) 0.440(6) 0.3059(12) 0.028(11) Uiso 1 1 d . . .
H13D H 0.304(3) 0.291(6) 0.3174(14) 0.029(14) Uiso 1 1 d . . .
C14 C 0.2112(3) 0.0937(5) 0.40683(15) 0.0458(13) Uani 1 1 d . . .
H14A H 0.2605 0.1406 0.4073 0.055 Uiso 1 1 calc R . .
H14B H 0.2078 0.0310 0.3831 0.055 Uiso 1 1 calc R . .
C14' C 0.4623(3) 0.4080(5) 0.30402(15) 0.0443(12) Uani 1 1 d . . .
H14C H 0.5119 0.3630 0.3020 0.053 Uiso 1 1 calc R . .
H14D H 0.4600 0.4676 0.3284 0.053 Uiso 1 1 calc R . .
N15 N 0.1521(2) 0.0555(4) 0.46922(13) 0.0399(10) Uani 1 1 d . . .
C15 C 0.2010(5) 0.0003(5) 0.4423(3) 0.042(2) Uani 1 1 d . . .
N15' N 0.4012(2) 0.4515(5) 0.24145(13) 0.0395(10) Uani 1 1 d . . .
C15' C 0.4470(5) 0.5049(5) 0.2690(3) 0.043(2) Uani 1 1 d . . .
C16 C 0.2348(3) -0.1363(5) 0.44750(19) 0.0573(16) Uani 1 1 d . . .
H16A H 0.2655 -0.1763 0.4276 0.069 Uiso 1 1 calc R . .
C16' C 0.4845(3) 0.6400(5) 0.26333(19) 0.0552(15) Uani 1 1 d . . .
H16B H 0.5190 0.6754 0.2821 0.066 Uiso 1 1 calc R . .
C17' C 0.4697(4) 0.7201(5) 0.2294(2) 0.0650(18) Uani 1 1 d . . .
H17A H 0.4938 0.8125 0.2250 0.078 Uiso 1 1 calc R . .
C17 C 0.2239(3) -0.2133(5) 0.48154(19) 0.0570(16) Uani 1 1 d . . .
H17B H 0.2497 -0.3035 0.4863 0.068 Uiso 1 1 calc R . .
C18 C 0.1745(4) -0.1581(6) 0.50915(19) 0.0588(16) Uani 1 1 d . . .
H18A H 0.1654 -0.2118 0.5326 0.071 Uiso 1 1 calc R . .
C18' C 0.4205(3) 0.6668(5) 0.2024(2) 0.0604(17) Uani 1 1 d . . .
H18B H 0.4094 0.7220 0.1795 0.072 Uiso 1 1 calc R . .
C19 C 0.1392(5) -0.0258(6) 0.5023(2) 0.0504(19) Uani 1 1 d . . .
H19A H 0.1048 0.0103 0.5209 0.061 Uiso 1 1 calc R . .
C19' C 0.3875(4) 0.5305(7) 0.2094(2) 0.0486(17) Uani 1 1 d . . .
H19B H 0.3538 0.4922 0.1907 0.058 Uiso 1 1 calc R . .
N20 N 0.0949(2) 0.4465(4) 0.43484(12) 0.0336(9) Uani 1 1 d . . .
C20 C 0.0556(3) 0.5568(5) 0.45164(16) 0.0367(11) Uani 1 1 d . . .
H20A H 0.0332 0.5392 0.4763 0.044 Uiso 1 1 calc R . .
N20' N 0.3436(2) 0.0572(4) 0.27557(12) 0.0359(9) Uani 1 1 d . . .
C20' C 0.3049(3) -0.0517(5) 0.25829(17) 0.0391(11) Uani 1 1 d . . .
H20B H 0.2840 -0.0354 0.2331 0.047 Uiso 1 1 calc R . .
C21 C 0.0467(3) 0.6953(5) 0.43413(15) 0.0406(12) Uani 1 1 d . . .
H21A H 0.0199 0.7725 0.4468 0.049 Uiso 1 1 calc R . .
C21' C 0.2948(3) -0.1882(5) 0.27678(16) 0.0453(13) Uani 1 1 d . . .
H21B H 0.2678 -0.2648 0.2640 0.054 Uiso 1 1 calc R . .
C22 C 0.0784(3) 0.7174(5) 0.39736(16) 0.0442(13) Uani 1 1 d . . .
H22A H 0.0731 0.8109 0.3846 0.053 Uiso 1 1 calc R . .
C22' C 0.3233(3) -0.2128(6) 0.31292(19) 0.0548(16) Uani 1 1 d . . .
H22B H 0.3148 -0.3044 0.3261 0.066 Uiso 1 1 calc R . .
C23 C 0.1175(3) 0.6049(5) 0.37932(17) 0.0442(13) Uani 1 1 d . . .
H23A H 0.1383 0.6193 0.3541 0.053 Uiso 1 1 calc R . .
C23' C 0.3653(3) -0.1017(6) 0.33034(17) 0.0479(13) Uani 1 1 d . . .
H23B H 0.3870 -0.1170 0.3553 0.057 Uiso 1 1 calc R . .
C24 C 0.1255(3) 0.4715(6) 0.3986(2) 0.0335(14) Uani 1 1 d . . .
C24' C 0.3752(4) 0.0333(7) 0.3105(2) 0.0396(14) Uani 1 1 d . . .
C25 C 0.1703(3) 0.3464(5) 0.38260(15) 0.0416(12) Uani 1 1 d . . .
H25A H 0.2234 0.3705 0.3845 0.050 Uiso 1 1 calc R . .
H25B H 0.1580 0.3296 0.3547 0.050 Uiso 1 1 calc R . .
C25' C 0.4236(3) 0.1565(5) 0.32594(15) 0.0459(13) Uani 1 1 d . . .
H25C H 0.4147 0.1713 0.3543 0.055 Uiso 1 1 calc R . .
H25D H 0.4762 0.1308 0.3221 0.055 Uiso 1 1 calc R . .
Cl1 Cl 0.05087(12) 0.2039(2) 0.04564(6) 0.0792(6) Uani 1 1 d . . .
O11 O 0.1153(4) 0.1354(7) 0.0408(4) 0.237(6) Uani 1 1 d . . .
O12 O 0.0671(5) 0.2814(9) 0.0832(2) 0.157(3) Uani 1 1 d . . .
O13 O -0.0069(3) 0.1115(8) 0.05462(19) 0.142(3) Uani 1 1 d . . .
O14 O 0.0365(3) 0.3273(7) 0.02295(18) 0.115(2) Uani 1 1 d . . .
Cl2 Cl 0.69698(12) 0.2890(2) 0.16359(6) 0.0788(6) Uani 1 1 d . . .
O21 O 0.6793(4) 0.2257(9) 0.12609(19) 0.145(3) Uani 1 1 d . . .
O22 O 0.6322(4) 0.3606(6) 0.1759(3) 0.177(4) Uani 1 1 d . . .
O23 O 0.7520(4) 0.3925(7) 0.1590(2) 0.154(3) Uani 1 1 d . . .
O24 O 0.2119(4) -0.1687(6) 0.18631(17) 0.120(2) Uani 1 1 d . . .
Cl3 Cl 0.36996(9) 0.53171(17) 0.40789(5) 0.0413(4) Uani 1 1 d . . .
O31 O 0.3012(2) 0.5931(4) 0.39401(12) 0.0584(10) Uani 1 1 d . . .
O32 O 0.4296(2) 0.5959(5) 0.38682(11) 0.0632(11) Uani 1 1 d . . .
O33 O 0.3782(3) 0.5587(5) 0.44867(11) 0.0648(12) Uani 1 1 d . . .
O34 O 0.3684(3) 0.3725(4) 0.40095(13) 0.0668(12) Uani 1 1 d . . .
Cl4 Cl 0.62002(9) -0.03056(17) 0.30051(5) 0.0392(3) Uani 1 1 d . . .
O41 O 0.5572(2) -0.0989(4) 0.31817(14) 0.0722(12) Uani 1 1 d . . .
O42 O 0.6199(3) 0.1196(5) 0.31135(18) 0.107(2) Uani 1 1 d . . .
O43 O 0.6858(2) -0.1020(5) 0.31378(12) 0.0772(13) Uani 1 1 d . . .
O44 O 0.6178(3) -0.0429(7) 0.25899(14) 0.0974(18) Uani 1 1 d . . .
OW1 O 0.3848(3) 0.1009(6) 0.4439(2) 0.122(2) Uani 1 1 d . . .
OW2 O 0.6338(3) 0.3933(6) 0.2647(2) 0.120(2) Uani 1 1 d . . .

loop_
_atom_site_aniso_label
_atom_site_aniso_U_11
_atom_site_aniso_U_22
_atom_site_aniso_U_33
_atom_site_aniso_U_23
_atom_site_aniso_U_13
_atom_site_aniso_U_12
Co1 0.0391(3) 0.0277(3) 0.0355(3) -0.0011(2) -0.0004(3) 0.0036(3)
N1 0.040(3) 0.035(2) 0.046(3) 0.0048(18) 0.001(2) 0.0059(17)
C1 0.040(3) 0.045(3) 0.053(3) 0.010(2) -0.002(3) 0.005(2)
N1' 0.038(2) 0.0304(17) 0.042(2) 0.0056(17) 0.0004(19) -0.0031(17)
C1' 0.037(3) 0.046(3) 0.063(4) 0.003(2) 0.002(3) -0.003(2)
C2 0.040(4) 0.049(3) 0.094(5) 0.012(3) 0.010(4) -0.002(3)
Co2 0.0348(3) 0.0291(3) 0.0351(3) -0.0010(3) 0.0006(3) -0.0018(3)
C2' 0.035(3) 0.062(3) 0.074(5) 0.025(3) -0.014(3) 0.001(3)
C3 0.070(5) 0.049(3) 0.060(4) 0.011(3) 0.032(4) 0.020(3)
C3' 0.056(4) 0.062(3) 0.055(4) 0.012(3) -0.017(3) -0.011(3)
C4 0.052(4) 0.045(3) 0.048(3) 0.012(2) 0.015(3) 0.012(2)
C4' 0.050(4) 0.052(3) 0.040(3) 0.011(2) -0.011(3) -0.011(2)
C5 0.073(5) 0.069(4) 0.043(4) 0.002(3) 0.017(3) 0.012(3)
C5' 0.093(5) 0.060(3) 0.031(3) 0.003(2) -0.012(3) -0.028(3)
C6 0.107(7) 0.065(3) 0.045(5) 0.003(4) 0.001(4) 0.013(5)
C6' 0.068(5) 0.063(3) 0.032(4) -0.007(3) -0.003(3) -0.018(4)
C7 0.064(4) 0.045(3) 0.035(3) -0.004(2) -0.003(3) 0.007(3)
C7' 0.057(4) 0.037(3) 0.037(3) 0.006(2) 0.007(3) -0.005(2)
C8 0.076(5) 0.036(2) 0.049(4) -0.003(3) -0.018(4) -0.004(3)
C8' 0.065(5) 0.050(3) 0.036(4) -0.001(3) 0.015(3) -0.005(3)
C9 0.058(4) 0.040(3) 0.046(3) 0.007(2) -0.018(3) -0.002(3)
C9' 0.046(3) 0.040(3) 0.050(3) 0.003(2) 0.004(3) -0.001(2)
N10 0.033(2) 0.0302(18) 0.037(2) 0.0023(15) -0.0018(19) 0.0031(15)
C10 0.044(3) 0.029(2) 0.041(3) 0.0027(19) -0.001(2) 0.007(2)
N10' 0.035(2) 0.0279(18) 0.038(2) -0.0022(15) 0.0022(19) -0.0081(16)
C10' 0.037(3) 0.034(2) 0.045(3) 0.000(2) 0.003(2) -0.0028(19)
C11 0.041(3) 0.031(2) 0.033(3) 0.0056(18) 0.005(2) 0.007(2)
C11' 0.050(3) 0.029(2) 0.036(3) 0.0039(19) 0.003(3) -0.010(2)
C12 0.056(4) 0.033(2) 0.033(3) 0.0032(19) 0.003(3) 0.012(2)
C12' 0.043(3) 0.030(2) 0.039(3) 0.0110(19) -0.002(2) -0.007(2)
N13 0.043(3) 0.0326(18) 0.038(2) -0.0051(17) 0.002(2) 0.0045(17)
C13 0.045(4) 0.035(3) 0.049(4) -0.002(2) -0.004(3) 0.002(2)
N13' 0.032(2) 0.0411(19) 0.033(2) -0.0085(17) 0.0001(19) 0.0000(17)
C13' 0.048(4) 0.037(3) 0.042(3) -0.005(2) 0.014(3) -0.006(2)
C14 0.051(3) 0.041(2) 0.046(3) -0.004(2) -0.006(3) 0.014(2)
C14' 0.040(3) 0.047(2) 0.046(3) -0.016(2) 0.000(3) -0.006(2)
N15 0.041(3) 0.034(2) 0.045(3) 0.0010(19) -0.007(2) 0.0054(19)
C15 0.040(5) 0.038(4) 0.049(5) -0.0086(19) -0.016(4) 0.0060(19)
N15' 0.041(3) 0.029(2) 0.048(3) -0.0043(19) 0.006(2) 0.0001(18)
C15' 0.042(5) 0.030(4) 0.057(6) -0.012(2) 0.003(4) -0.0025(18)
C16 0.053(4) 0.042(3) 0.078(5) -0.016(3) -0.003(3) 0.010(2)
C16' 0.047(3) 0.037(2) 0.081(5) -0.013(3) 0.011(3) -0.011(2)
C17' 0.075(5) 0.031(3) 0.089(5) -0.003(3) 0.029(4) -0.010(3)
C17 0.068(4) 0.028(2) 0.075(4) 0.001(3) -0.014(4) 0.009(2)
C18 0.075(5) 0.043(3) 0.058(4) 0.010(3) -0.009(3) 0.000(3)
C18' 0.076(5) 0.035(3) 0.071(4) 0.009(3) 0.009(4) -0.010(3)
C19 0.069(5) 0.036(2) 0.047(4) -0.004(3) -0.004(3) 0.003(3)
C19' 0.053(4) 0.041(2) 0.052(5) 0.008(3) 0.008(3) -0.003(3)
N20 0.041(3) 0.025(2) 0.035(3) -0.0008(18) -0.003(2) -0.0022(18)
C20 0.036(3) 0.035(3) 0.038(3) 0.000(2) -0.003(3) 0.001(2)
N20' 0.037(3) 0.038(2) 0.033(3) 0.0015(19) 0.006(2) -0.0039(19)
C20' 0.037(3) 0.035(3) 0.045(3) -0.006(2) 0.012(3) -0.004(2)
C21 0.040(3) 0.031(2) 0.051(3) -0.001(2) -0.004(3) 0.002(2)
C21' 0.045(3) 0.034(2) 0.057(4) -0.004(2) 0.010(3) -0.004(2)
C22 0.053(4) 0.029(2) 0.051(3) 0.009(2) -0.008(3) 0.002(2)
C22' 0.056(4) 0.038(3) 0.071(4) 0.005(3) 0.017(3) 0.008(3)
C23 0.048(4) 0.037(3) 0.048(4) 0.005(3) -0.011(3) -0.002(2)
C23' 0.057(4) 0.048(3) 0.038(3) 0.009(2) 0.006(3) 0.016(3)
C24 0.027(3) 0.037(2) 0.037(4) -0.007(3) -0.003(3) 0.001(3)
C24' 0.043(4) 0.041(2) 0.034(4) 0.008(3) 0.005(3) 0.012(3)
C25 0.046(3) 0.040(3) 0.039(3) 0.001(2) -0.005(3) 0.003(2)
C25' 0.053(4) 0.048(3) 0.036(3) -0.001(2) -0.006(3) 0.005(2)
Cl1 0.0784(15) 0.0765(11) 0.0828(14) 0.0391(11) -0.0212(11) -0.0246(10)
O11 0.082(5) 0.090(4) 0.539(19) 0.081(8) -0.077(7) -0.002(4)
O12 0.183(8) 0.152(6) 0.137(6) 0.004(5) -0.056(6) -0.005(5)
O13 0.105(5) 0.179(6) 0.142(6) 0.060(5) -0.018(4) -0.090(4)
O14 0.111(4) 0.110(4) 0.124(5) 0.065(4) -0.027(4) 0.008(3)
Cl2 0.0725(14) 0.0816(11) 0.0822(14) 0.0366(11) -0.0195(11) -0.0262(10)
O21 0.125(5) 0.214(8) 0.095(5) 0.036(5) -0.062(4) -0.029(5)
O22 0.124(5) 0.078(4) 0.331(11) 0.014(5) 0.096(6) 0.001(4)
O23 0.119(5) 0.131(5) 0.210(7) 0.026(5) -0.016(5) -0.064(4)
O24 0.155(6) 0.113(4) 0.093(4) -0.052(3) -0.011(4) -0.031(4)
Cl3 0.0450(9) 0.0401(5) 0.0389(8) -0.0026(7) 0.0016(7) 0.0007(8)
O31 0.046(2) 0.0485(19) 0.080(3) -0.0030(18) -0.012(2) 0.0078(17)
O32 0.048(2) 0.090(3) 0.052(2) 0.012(2) 0.0128(19) -0.010(2)
O33 0.082(3) 0.082(3) 0.030(2) -0.009(2) -0.003(2) -0.022(2)
O34 0.087(4) 0.0372(19) 0.076(3) -0.0061(18) -0.022(3) 0.009(2)
Cl4 0.0393(9) 0.0391(5) 0.0392(8) -0.0002(7) 0.0012(6) 0.0019(7)
O41 0.053(3) 0.065(2) 0.099(3) -0.012(2) 0.020(2) -0.012(2)
O42 0.105(4) 0.051(2) 0.166(5) -0.046(3) 0.074(4) -0.024(3)
O43 0.049(3) 0.116(3) 0.067(3) 0.047(3) 0.001(2) 0.017(2)
O44 0.099(4) 0.161(5) 0.033(3) 0.001(3) -0.016(3) 0.032(4)
OW1 0.095(4) 0.077(3) 0.195(6) 0.021(4) -0.025(4) -0.018(3)
OW2 0.078(3) 0.086(3) 0.195(6) 0.009(4) 0.028(4) 0.021(3)

loop_
_atom_type_symbol
_atom_type_description
_atom_type_scat_dispersion_real
_atom_type_scat_dispersion_imag
_atom_type_scat_source
C C 0.0033 0.0016 'International Tables Vol C Tables 4.2.6.8 and 6.1.1.4'
H H 0.0000 0.0000 'International Tables Vol C Tables 4.2.6.8 and 6.1.1.4'
N N 0.0061 0.0033 'International Tables Vol C Tables 4.2.6.8 and 6.1.1.4'
O O 0.0106 0.0060 'International Tables Vol C Tables 4.2.6.8 and 6.1.1.4'
Cl Cl 0.1484 0.1585 'International Tables Vol C Tables 4.2.6.8 and 6.1.1.4'
Co Co 0.3494 0.9721 'International Tables Vol C Tables 4.2.6.8 and 6.1.1.4'

loop_
_geom_angle_atom_site_label_1
_geom_angle_atom_site_label_2
_geom_angle_atom_site_label_3
_geom_angle
_geom_angle_site_symmetry_1
_geom_angle_site_symmetry_3
_geom_angle_publ_flag
N13 Co1 C13 43.5(2) . . ?
N13 Co1 N15 84.31(18) . . ?
C13 Co1 N15 87.3(2) . . ?
N13 Co1 N20 84.12(17) . . ?
C13 Co1 N20 88.7(2) . . ?
N15 Co1 N20 166.82(19) . . ?
N13 Co1 N1 157.79(18) . . ?
C13 Co1 N1 114.3(2) . . ?
N15 Co1 N1 97.03(17) . . ?
N20 Co1 N1 96.06(17) . . ?
N13 Co1 N10 119.13(17) . . ?
C13 Co1 N10 162.6(2) . . ?
N15 Co1 N10 89.59(16) . . ?
N20 Co1 N10 90.54(15) . . ?
N1 Co1 N10 83.07(17) . . ?
C1 N1 C12 119.0(5) . . ?
C1 N1 Co1 128.1(4) . . ?
C12 N1 Co1 112.9(3) . . ?
N1 C1 C2 121.1(6) . . ?
C1' N1' C12' 116.8(4) . . ?
C1' N1' Co2 129.1(4) . . ?
C12' N1' Co2 114.0(3) . . ?
N1' C1' C2' 123.1(6) . . ?
C3 C2 C1 121.4(6) . . ?
N13' Co2 C13' 43.5(2) . . ?
N13' Co2 N15' 84.57(18) . . ?
C13' Co2 N15' 87.7(2) . . ?
N13' Co2 N20' 83.88(18) . . ?
C13' Co2 N20' 87.9(2) . . ?
N15' Co2 N20' 167.10(19) . . ?
N13' Co2 N1' 157.73(17) . . ?
C13' Co2 N1' 114.2(2) . . ?
N15' Co2 N1' 96.78(16) . . ?
N20' Co2 N1' 96.08(17) . . ?
N13' Co2 N10' 119.46(17) . . ?
C13' Co2 N10' 163.0(2) . . ?
N15' Co2 N10' 89.69(16) . . ?
N20' Co2 N10' 90.99(15) . . ?
N1' Co2 N10' 82.80(16) . . ?
C3' C2' C1' 118.3(6) . . ?
C2 C3 C4 118.6(6) . . ?
C2' C3' C4' 121.9(6) . . ?
C3 C4 C5 124.9(6) . . ?
C3 C4 C12 116.9(5) . . ?
C5 C4 C12 118.2(5) . . ?
C12' C4' C3' 116.4(5) . . ?
C12' C4' C5' 117.9(5) . . ?
C3' C4' C5' 125.7(6) . . ?
C6 C5 C4 122.5(6) . . ?
C6' C5' C4' 120.6(6) . . ?
C5 C6 C7 121.1(7) . . ?
C5' C6' C7' 120.6(6) . . ?
C8 C7 C11 118.2(5) . . ?
C8 C7 C6 124.8(6) . . ?
C11 C7 C6 116.9(6) . . ?
C11' C7' C8' 117.5(5) . . ?
C11' C7' C6' 119.1(5) . . ?
C8' C7' C6' 123.4(6) . . ?
C9 C8 C7 119.6(6) . . ?
C9' C8' C7' 119.9(6) . . ?
C8 C9 C10 119.4(6) . . ?
C8' C9' C10' 118.5(6) . . ?
C10 N10 C11 118.3(4) . . ?
C10 N10 Co1 131.2(3) . . ?
C11 N10 Co1 110.5(3) . . ?
N10 C10 C9 122.2(5) . . ?
C10' N10' C11' 117.6(4) . . ?
C10' N10' Co2 131.3(3) . . ?
C11' N10' Co2 111.0(3) . . ?
N10' C10' C9' 123.4(5) . . ?
N10 C11 C7 122.4(4) . . ?
N10 C11 C12 115.9(4) . . ?
C7 C11 C12 121.7(5) . . ?
N10' C11' C7' 123.0(5) . . ?
N10' C11' C12' 116.8(4) . . ?
C7' C11' C12' 120.2(5) . . ?
N1 C12 C11 117.6(4) . . ?
N1 C12 C4 122.9(5) . . ?
C11 C12 C4 119.5(5) . . ?
C4' C12' N1' 123.4(5) . . ?
C4' C12' C11' 121.5(5) . . ?
N1' C12' C11' 115.2(4) . . ?
C13 N13 C14 118.3(4) . . ?
C13 N13 C25 117.3(4) . . ?
C14 N13 C25 116.5(4) . . ?
C13 N13 Co1 69.2(3) . . ?
C14 N13 Co1 112.4(3) . . ?
C25 N13 Co1 113.9(3) . . ?
N13 C13 Co1 67.3(3) . . ?
C13' N13' C25' 118.0(4) . . ?
C13' N13' C14' 117.9(4) . . ?
C25' N13' C14' 116.1(4) . . ?
C13' N13' Co2 68.8(3) . . ?
C25' N13' Co2 113.8(3) . . ?
C14' N13' Co2 113.2(3) . . ?
N13' C13' Co2 67.7(3) . . ?
N13 C14 C15 109.1(5) . . ?
N13' C14' C15' 106.9(4) . . ?
C19 N15 C15 118.3(5) . . ?
C19 N15 Co1 127.8(4) . . ?
C15 N15 Co1 113.8(4) . . ?
N15 C15 C16 121.4(7) . . ?
N15 C15 C14 115.1(4) . . ?
C16 C15 C14 123.4(7) . . ?
C19' N15' C15' 120.2(5) . . ?
C19' N15' Co2 127.2(4) . . ?
C15' N15' Co2 112.6(4) . . ?
N15' C15' C16' 120.8(7) . . ?
N15' C15' C14' 117.7(4) . . ?
C16' C15' C14' 121.2(7) . . ?
C17 C16 C15 119.6(6) . . ?
C17' C16' C15' 117.9(6) . . ?
C18' C17' C16' 120.4(5) . . ?
C16 C17 C18 119.4(5) . . ?
C19 C18 C17 119.5(6) . . ?
C17' C18' C19' 118.4(6) . . ?
N15 C19 C18 121.7(7) . . ?
N15' C19' C18' 122.2(7) . . ?
C20 N20 C24 118.5(5) . . ?
C20 N20 Co1 127.0(4) . . ?
C24 N20 Co1 114.5(3) . . ?
N20 C20 C21 122.4(5) . . ?
C24' N20' C20' 119.9(5) . . ?
C24' N20' Co2 113.5(4) . . ?
C20' N20' Co2 126.5(4) . . ?
N20' C20' C21' 120.7(6) . . ?
C20 C21 C22 117.8(5) . . ?
C22' C21' C20' 120.5(5) . . ?
C23 C22 C21 120.7(5) . . ?
C21' C22' C23' 118.8(5) . . ?
C24 C23 C22 118.7(6) . . ?
C22' C23' C24' 118.9(6) . . ?
C23 C24 N20 122.0(5) . . ?
C23 C24 C25 122.7(6) . . ?
N20 C24 C25 115.3(5) . . ?
N20' C24' C23' 121.0(6) . . ?
N20' C24' C25' 116.3(5) . . ?
C23' C24' C25' 122.6(6) . . ?
C24 C25 N13 108.1(4) . . ?
N13' C25' C24' 107.5(4) . . ?
O11 Cl1 O13 114.9(5) . . ?
O11 Cl1 O14 117.9(5) . . ?
O13 Cl1 O14 117.9(4) . . ?
O11 Cl1 O12 98.5(6) . . ?
O13 Cl1 O12 104.0(5) . . ?
O14 Cl1 O12 98.4(5) . . ?
O24 Cl2 O23 117.3(5) 3 . ?
O24 Cl2 O22 111.1(5) 3 . ?
O23 Cl2 O22 109.5(5) . . ?
O24 Cl2 O21 103.9(4) 3 . ?
O23 Cl2 O21 109.1(5) . . ?
O22 Cl2 O21 105.1(5) . . ?
O32 Cl3 O33 110.3(3) . . ?
O32 Cl3 O31 109.7(3) . . ?
O33 Cl3 O31 110.4(3) . . ?
O32 Cl3 O34 109.4(3) . . ?
O33 Cl3 O34 109.3(3) . . ?
O31 Cl3 O34 107.8(2) . . ?
O42 Cl4 O44 109.8(4) . . ?
O42 Cl4 O41 107.5(3) . . ?
O44 Cl4 O41 111.4(4) . . ?
O42 Cl4 O43 110.5(4) . . ?
O44 Cl4 O43 107.8(3) . . ?
O41 Cl4 O43 109.9(3) . . ?

loop_
_geom_bond_atom_site_label_1
_geom_bond_atom_site_label_2
_geom_bond_distance
_geom_bond_site_symmetry_2
_geom_bond_publ_flag
Co1 N13 1.898(4) . ?
Co1 C13 1.924(6) . ?
Co1 N15 1.931(4) . ?
Co1 N20 1.940(4) . ?
Co1 N1 1.970(4) . ?
Co1 N10 2.044(4) . ?
N1 C1 1.335(7) . ?
N1 C12 1.358(6) . ?
C1 C2 1.395(8) . ?
N1' C1' 1.338(6) . ?
N1' C12' 1.393(6) . ?
N1' Co2 1.953(4) . ?
C1' C2' 1.377(8) . ?
C2 C3 1.385(10) . ?
Co2 N13' 1.906(4) . ?
Co2 C13' 1.921(5) . ?
Co2 N15' 1.945(4) . ?
Co2 N20' 1.951(4) . ?
Co2 N10' 2.038(4) . ?
C2' C3' 1.370(9) . ?
C3 C4 1.403(8) . ?
C3' C4' 1.381(8) . ?
C4 C5 1.408(8) . ?
C4 C12 1.431(7) . ?
C4' C12' 1.380(7) . ?
C4' C5' 1.464(8) . ?
C5 C6 1.358(10) . ?
C5' C6' 1.374(9) . ?
C6 C7 1.464(9) . ?
C6' C7' 1.433(8) . ?
C7 C8 1.383(10) . ?
C7 C11 1.400(7) . ?
C7' C11' 1.392(7) . ?
C7' C8' 1.421(9) . ?
C8 C9 1.362(10) . ?
C8' C9' 1.370(9) . ?
C9 C10 1.431(7) . ?
C9' C10' 1.411(7) . ?
N10 C10 1.300(6) . ?
N10 C11 1.381(6) . ?
N10' C10' 1.330(6) . ?
N10' C11' 1.376(6) . ?
C11 C12 1.430(7) . ?
C11' C12' 1.428(7) . ?
N13 C13 1.417(7) . ?
N13 C14 1.480(6) . ?
N13 C25 1.492(6) . ?
N13' C13' 1.420(7) . ?
N13' C25' 1.452(6) . ?
N13' C14' 1.472(6) . ?
C14 C15 1.484(9) . ?
C14' C15' 1.506(9) . ?
N15 C19 1.365(8) . ?
N15 C15 1.372(9) . ?
C15 C16 1.383(7) . ?
N15' C19' 1.328(8) . ?
N15' C15' 1.344(9) . ?
C15' C16' 1.404(7) . ?
C16 C17 1.368(8) . ?
C16' C17' 1.390(8) . ?
C17' C18' 1.370(9) . ?
C17 C18 1.392(8) . ?
C18 C19 1.371(8) . ?
C18' C19' 1.384(8) . ?
N20 C20 1.349(6) . ?
N20 C24 1.378(8) . ?
C20 C21 1.389(7) . ?
N20' C24' 1.340(8) . ?
N20' C20' 1.342(7) . ?
C20' C21' 1.391(7) . ?
C21 C22 1.397(7) . ?
C21' C22' 1.357(8) . ?
C22 C23 1.379(7) . ?
C22' C23' 1.390(8) . ?
C23 C24 1.374(7) . ?
C23' C24' 1.400(8) . ?
C24 C25 1.489(7) . ?
C24' C25' 1.509(8) . ?
Cl1 O11 1.332(8) . ?
Cl1 O13 1.371(5) . ?
Cl1 O14 1.378(5) . ?
Cl1 O12 1.488(8) . ?
Cl2 O24 1.357(5) 3 ?
Cl2 O23 1.373(6) . ?
Cl2 O22 1.405(6) . ?
Cl2 O21 1.439(7) . ?
O24 Cl2 1.357(5) 3_455 ?
Cl3 O32 1.422(4) . ?
Cl3 O33 1.422(4) . ?
Cl3 O31 1.444(4) . ?
Cl3 O34 1.449(3) . ?
Cl4 O42 1.398(4) . ?
Cl4 O44 1.424(5) . ?
Cl4 O41 1.430(4) . ?
Cl4 O43 1.430(4) . ?
